data_4132500
loop_
_publ_author_name
'Lou, Alexander J.-T.'
'Righetto, Stefania'
'Barger, Christopher'
'Zuccaccia, Cristiano'
'Cariati, Elena'
'Macchioni, Alceo'
'Marks, Tobin J.'

_publ_section_title
;
 Unprecedented Large Hyperpolarizability of Twisted Chromophores in Polar
 Media.
;
_journal_issue 28
_journal_name_full 'Journal of the American Chemical Society'
_journal_page_first 8746
_journal_page_last 8755
_journal_paper_doi 10.1021/jacs.8b04320
_journal_volume 140
_journal_year 2018
_chemical_formula_moiety 'C27 H32 N4'
_chemical_formula_sum 'C27 H32 N4'
_chemical_formula_weight 412.56
_space_group_crystal_system monoclinic
_space_group_IT_number 14
_space_group_name_Hall '-P 2yn'
_space_group_name_H-M_alt 'P 1 21/n 1'
_atom_sites_solution_hydrogens geom
_atom_sites_solution_primary dual
_audit_creation_date 2018-02-05
_audit_creation_method
;
Olex2 1.2
(compiled 2017.08.10 svn.r3458 for OlexSys, GUI svn.r5381)
;
_cell_angle_alpha 90
_cell_angle_beta 100.518(4)
_cell_angle_gamma 90
_cell_formula_units_Z 4
_cell_length_a 9.1171(6)
_cell_length_b 17.2703(14)
_cell_length_c 15.3013(11)
_cell_measurement_reflns_used 4780
_cell_measurement_temperature 100(2)
_cell_measurement_theta_max 67.31
_cell_measurement_theta_min 3.90
_cell_volume 2368.8(3)
_computing_cell_refinement 'SAINT V8.34A (Bruker, 2013)'
_computing_data_collection 'APEX2 V2014.11-0 (Bruker, 2014)'
_computing_data_reduction 'Bruker SAINT'
_computing_molecular_graphics 'Olex2 (Dolomanov et al., 2009)'
_computing_publication_material 'Olex2 (Dolomanov et al., 2009)'
_computing_structure_refinement 'XL (Sheldrick, 2008)'
_computing_structure_solution 'XT (Sheldrick, 2015)'
_diffrn_ambient_temperature 99.97
_diffrn_detector_area_resol_mean 8
_diffrn_measured_fraction_theta_full 0.966
_diffrn_measured_fraction_theta_max 0.962
_diffrn_measurement_device_type 'Bruker Kappa APEX CCD area detector'
_diffrn_measurement_method '\w and \f scans'
_diffrn_radiation_monochromator 'Quazar optics'
_diffrn_radiation_type CuK\a
_diffrn_radiation_wavelength 1.54178
_diffrn_reflns_av_R_equivalents 0.0425
_diffrn_reflns_av_unetI/netI 0.0349
_diffrn_reflns_Laue_measured_fraction_full 0.966
_diffrn_reflns_Laue_measured_fraction_max 0.962
_diffrn_reflns_limit_h_max 10
_diffrn_reflns_limit_h_min -10
_diffrn_reflns_limit_k_max 15
_diffrn_reflns_limit_k_min -20
_diffrn_reflns_limit_l_max 12
_diffrn_reflns_limit_l_min -18
_diffrn_reflns_number 9524
_diffrn_reflns_point_group_measured_fraction_full 0.966
_diffrn_reflns_point_group_measured_fraction_max 0.962
_diffrn_reflns_theta_full 67.679
_diffrn_reflns_theta_max 67.920
_diffrn_reflns_theta_min 3.897
_diffrn_source microsource
_diffrn_standards_number 0
_exptl_absorpt_coefficient_mu 0.530
_exptl_absorpt_correction_T_max .8139
_exptl_absorpt_correction_T_min .7680
_exptl_absorpt_correction_type numerical
_exptl_crystal_colour 'clear light yellow'
_exptl_crystal_colour_lustre clear
_exptl_crystal_colour_modifier light
_exptl_crystal_colour_primary yellow
_exptl_crystal_density_diffrn 1.157
_exptl_crystal_description Block
_exptl_crystal_F_000 888
_exptl_crystal_recrystallization_method 'Slow evaporation of n-hexane solution'
_exptl_crystal_size_max 0.275
_exptl_crystal_size_mid 0.272
_exptl_crystal_size_min 0.206
_refine_diff_density_max 0.764
_refine_diff_density_min -0.575
_refine_diff_density_rms 0.089
_refine_ls_extinction_method none
_refine_ls_goodness_of_fit_ref 2.109
_refine_ls_hydrogen_treatment constr
_refine_ls_matrix_type full
_refine_ls_number_parameters 318
_refine_ls_number_reflns 4141
_refine_ls_number_restraints 130
_refine_ls_restrained_S_all 2.163
_refine_ls_R_factor_all 0.1449
_refine_ls_R_factor_gt 0.1337
_refine_ls_shift/su_max 0.000
_refine_ls_shift/su_mean 0.000
_refine_ls_structure_factor_coef Fsqd
_refine_ls_weighting_details 'w=1/[\s^2^(Fo^2^)+(0.2000P)^2^] where P=(Fo^2^+2Fc^2^)/3'
_refine_ls_weighting_scheme calc
_refine_ls_wR_factor_gt 0.4460
_refine_ls_wR_factor_ref 0.4662
_reflns_Friedel_coverage 0.000
_reflns_number_gt 3311
_reflns_number_total 4141
_reflns_threshold_expression 'I > 2\s(I)'
_cod_data_source_file ja8b04320_si_001.cif
_cod_data_source_block cu_cb2_195_0m
_cod_database_code 4132500
_shelxl_version_number 2014-3
_shelx_space_group_comment
;
The symmetry employed for this shelxl refinement is uniquely defined
by the following loop, which should always be used as a source of
symmetry information in preference to the above space-group names.
They are only intended as comments.
;
_shelx_estimated_absorpt_t_max 0.899
_shelx_estimated_absorpt_t_min 0.868
_olex2_refinement_description
;
1. Fixed Uiso
 At 1.2 times of:
  All C(H) groups, All C(H,H) groups, All C(H,H,H,H) groups
 At 1.5 times of:
  All C(H,H,H) groups
2. Restrained distances
 C24A-C23A = C23-C24 = C24A-C24 = C25-C24 = C26-C25 = C27-C26 = C18-C17 = C18-
 C19 = C20-C19 = C20-C21 = C22-C21 = C27-C26 = C26-C25 = C25-C24 = C23-C24 =
 C24A-C24 = C24A-C23A = C18-C17 = C18-C19 = C20-C19 = C20-C21 = C22-C21
 1.54 with sigma of 0.01
 C23A-C24
 2.5 with sigma of 0.02
 C19-C21
 2.5 with sigma of 0.02
 C18-C20
 2.5 with sigma of 0.02
 C24A-C25
 2.5 with sigma of 0.02
 C25-C24A
 2.5 with sigma of 0.04
 N1-C17 \\sim C18-C17 \\sim C18-C19 \\sim C20-C19 \\sim C20-C21
 with sigma of 0.02
 N2-C23 \\sim C24A-C23A \\sim C23-C24 \\sim C25-C24 \\sim C26-C25 \\sim C27-C26
 with sigma of 0.02
3. Uiso/Uaniso restraints and constraints
C17 \\sim C18 \\sim C19 \\sim C20 \\sim C21 \\sim C22: within 2A with sigma of
0.04 and sigma for terminal atoms of 0.08
C23 \\sim C23A \\sim C24 \\sim C24A \\sim C25 \\sim C26 \\sim C27: within 2A
with sigma of 0.04 and sigma for terminal atoms of 0.08
4. Others
 Fixed Sof: C17(0.6) H17A(0.6) H17B(0.6) C17A(0.4) H17C(0.4) H17D(0.4)
 C18(0.6) H18A(0.6) H18B(0.6) C18A(0.4) H18C(0.4) H18D(0.4) C22(0.6) H22A(0.6)
 H22B(0.6) C23(0.6) H23A(0.6) H23B(0.6) C23A(0.4) H23C(0.4) H23D(0.4) H24A(0.6)
 H24B(0.6) H24C(0.4) H24D(0.4) C24A(0.4) H24E(0.4) H24F(0.4)
5.a Secondary CH2 refined with riding coordinates:
 C17(H17A,H17B), C17A(H17C,H17D), C18(H18A,H18B), C18A(H18C,H18D), C19(H19A,
 H19B), C20(H20A,H20B), C21(H21A,H21B), C23(H23A,H23B), C23A(H23C,H23D),
 C24(H24A,H24B), C24(H24C,H24D), C24A(H24E,H24F), C25(H25A,H25B), C26(H26A,H26B)
5.b Aromatic/amide H refined with riding coordinates:
 C2(H2), C3(H3), C4(H4), C5(H5), C9(H9), C10(H10), C11(H11), C12(H12)
5.c Idealised Me refined as rotating group:
 C22(H22A,H22B,H22C), C27(H27A,H27B,H27C)
;
_olex2_submission_special_instructions 'No special instructions were received'

loop_
_space_group_symop_operation_xyz
'x, y, z'
'-x+1/2, y+1/2, -z+1/2'
'-x, -y, -z'
'x-1/2, -y-1/2, z-1/2'

loop_
_atom_site_label
_atom_site_type_symbol
_atom_site_fract_x
_atom_site_fract_y
_atom_site_fract_z
_atom_site_U_iso_or_equiv
_atom_site_adp_type
_atom_site_occupancy
_atom_site_site_symmetry_order
_atom_site_calc_flag
_atom_site_refinement_flags_posn
_atom_site_refinement_flags_adp
_atom_site_refinement_flags_occupancy
_atom_site_disorder_assembly
_atom_site_disorder_group
C1 C 0.3461(4) 0.3683(4) 0.5422(3) 0.0863(17) Uani 1 1 d . . . . .
C2 C 0.2444(5) 0.4277(4) 0.5201(3) 0.113(2) Uani 1 1 d . . . . .
H2 H 0.2664 0.4798 0.5377 0.135 Uiso 1 1 calc R . . . .
C3 C 0.1063(5) 0.4055(5) 0.4699(3) 0.129(3) Uani 1 1 d . . . . .
H3 H 0.0310 0.4436 0.4549 0.155 Uiso 1 1 calc R . . . .
C4 C 0.0765(4) 0.3327(5) 0.4422(3) 0.112(2) Uani 1 1 d . . . . .
H4 H -0.0168 0.3223 0.4051 0.134 Uiso 1 1 calc R . . . .
C5 C 0.1758(4) 0.2709(4) 0.4652(3) 0.0971(19) Uani 1 1 d . . . . .
H5 H 0.1525 0.2188 0.4482 0.117 Uiso 1 1 calc R . . . .
C6 C 0.3132(4) 0.2939(4) 0.5160(3) 0.0780(14) Uani 1 1 d . . . . .
C7 C 0.5407(3) 0.2955(3) 0.5964(2) 0.0649(12) Uani 1 1 d . . . . .
C8 C 0.6890(3) 0.2697(3) 0.6435(2) 0.0618(11) Uani 1 1 d . . . . .
C9 C 0.6999(4) 0.2233(2) 0.7190(2) 0.0593(10) Uani 1 1 d . . . . .
H9 H 0.6121 0.2062 0.7384 0.071 Uiso 1 1 calc R . . . .
C10 C 0.8183(4) 0.2934(2) 0.6153(3) 0.0644(11) Uani 1 1 d . . . . .
H10 H 0.8116 0.3248 0.5637 0.077 Uiso 1 1 calc R . . . .
C11 C 0.8393(3) 0.2021(2) 0.7658(2) 0.0549(10) Uani 1 1 d . . . . .
H11 H 0.8460 0.1713 0.8177 0.066 Uiso 1 1 calc R . . . .
C12 C 0.9570(3) 0.2716(2) 0.6620(2) 0.0604(10) Uani 1 1 d . . . . .
H12 H 1.0445 0.2883 0.6421 0.072 Uiso 1 1 calc R . . . .
C13 C 0.9702(3) 0.2256(2) 0.7375(2) 0.0517(9) Uani 1 1 d . . . . .
C14 C 1.1158(3) 0.2028(2) 0.7868(2) 0.0505(9) Uani 1 1 d . . . . .
C15 C 1.1311(3) 0.1549(2) 0.8612(2) 0.0553(10) Uani 1 1 d . . . . .
C16 C 1.2457(3) 0.2294(2) 0.7603(2) 0.0611(11) Uani 1 1 d . . . . .
C17 C 0.5538(12) 0.4288(7) 0.6526(6) 0.080(4) Uani 0.6 1 d D U P A 1
H17A H 0.5471 0.4773 0.6176 0.096 Uiso 0.6 1 calc R . P A 1
H17B H 0.6612 0.4175 0.6725 0.096 Uiso 0.6 1 calc R . P A 1
C17A C 0.5827(16) 0.4423(9) 0.6194(9) 0.077(5) Uani 0.4 1 d . . P A 2
H17C H 0.6797 0.4396 0.5992 0.092 Uiso 0.4 1 calc R . P A 2
H17D H 0.5274 0.4879 0.5913 0.092 Uiso 0.4 1 calc R . P A 2
C18 C 0.4867(9) 0.4445(6) 0.7353(5) 0.096(3) Uani 0.6 1 d D U P A 1
H18A H 0.3841 0.4649 0.7179 0.115 Uiso 0.6 1 calc R . P A 1
H18B H 0.4822 0.3959 0.7690 0.115 Uiso 0.6 1 calc R . P A 1
C18A C 0.607(3) 0.4494(14) 0.7193(11) 0.185(13) Uani 0.4 1 d . . P A 2
H18C H 0.5594 0.4014 0.7356 0.221 Uiso 0.4 1 calc R . P A 2
H18D H 0.7157 0.4391 0.7355 0.221 Uiso 0.4 1 calc R . P A 2
C19 C 0.5835(7) 0.5029(4) 0.7922(4) 0.127(2) Uani 1 1 d D U . . .
H19A H 0.5895 0.5525 0.7605 0.152 Uiso 1 1 calc R . . A 2
H19B H 0.6832 0.4978 0.8302 0.152 Uiso 1 1 calc R . . A 2
C20 C 0.4993(12) 0.5322(7) 0.8628(6) 0.222(5) Uani 1 1 d D U . . .
H20A H 0.4121 0.5632 0.8345 0.266 Uiso 1 1 calc R . . . .
H20B H 0.4625 0.4877 0.8935 0.266 Uiso 1 1 calc R . . . .
C21 C 0.6011(10) 0.5816(6) 0.9297(5) 0.197(5) Uani 1 1 d D U . . .
H21A H 0.6560 0.6185 0.8980 0.237 Uiso 1 1 calc R . . B .
H21B H 0.6750 0.5481 0.9675 0.237 Uiso 1 1 calc R . . B .
C22 C 0.5106(19) 0.6264(8) 0.9882(10) 0.186(8) Uani 0.6 1 d D U P C 1
H22A H 0.4966 0.6799 0.9670 0.279 Uiso 0.6 1 calc GR . P C 1
H22B H 0.5643 0.6263 1.0499 0.279 Uiso 0.6 1 calc GR . P C 1
H22C H 0.4130 0.6017 0.9853 0.279 Uiso 1 1 calc GR . . C 1
C23 C 0.4646(6) 0.1640(4) 0.5294(4) 0.0620(18) Uani 0.6 1 d D U P D 1
H23A H 0.3729 0.1338 0.5312 0.074 Uiso 0.6 1 calc R . P D 1
H23B H 0.5451 0.1428 0.5754 0.074 Uiso 0.6 1 calc R . P D 1
C23A C 0.3952(18) 0.1802(10) 0.5704(8) 0.132(7) Uani 0.4 1 d D U P D 2
H23C H 0.3033 0.1826 0.5962 0.159 Uiso 0.4 1 calc R . P D 2
H23D H 0.4741 0.1528 0.6121 0.159 Uiso 0.4 1 calc R . P D 2
C24 C 0.5081(7) 0.1538(3) 0.4379(3) 0.0993(17) Uani 1 1 d D U . . .
H24A H 0.4333 0.1813 0.3936 0.119 Uiso 0.6 1 calc R . P D 1
H24B H 0.6052 0.1799 0.4391 0.119 Uiso 0.6 1 calc R . P D 1
H24C H 0.4922 0.1917 0.3885 0.119 Uiso 0.4 1 calc R . P D 2
H24D H 0.5956 0.1693 0.4829 0.119 Uiso 0.4 1 calc R . P D 2
C24A C 0.3666(13) 0.1421(9) 0.4789(9) 0.146(7) Uani 0.4 1 d D U P D 2
H24E H 0.2792 0.1662 0.4407 0.175 Uiso 0.4 1 calc R . P D 2
H24F H 0.3462 0.0862 0.4844 0.175 Uiso 0.4 1 calc R . P D 2
C25 C 0.5212(7) 0.0712(3) 0.4054(5) 0.125(2) Uani 1 1 d D U . . .
H25A H 0.5935 0.0430 0.4503 0.150 Uiso 1 1 calc R . . . .
H25B H 0.4231 0.0455 0.4015 0.150 Uiso 1 1 calc R . . . .
C26 C 0.5699(11) 0.0637(4) 0.3158(5) 0.142(3) Uani 1 1 d D U . . .
H26A H 0.6719 0.0853 0.3222 0.171 Uiso 1 1 calc R . . E .
H26B H 0.5038 0.0973 0.2732 0.171 Uiso 1 1 calc R . . E .
C27 C 0.5714(10) -0.0177(3) 0.2728(8) 0.185(5) Uani 1 1 d D U . F 1
H27A H 0.5985 -0.0127 0.2139 0.278 Uiso 1 1 calc GR . . F 1
H27B H 0.4722 -0.0411 0.2668 0.278 Uiso 1 1 calc GR . . F 1
H27C H 0.6446 -0.0506 0.3105 0.278 Uiso 1 1 calc GR . . F 1
N1 N 0.4909(3) 0.3668(2) 0.5925(2) 0.0753(11) Uani 1 1 d D . . . .
N2 N 0.4378(3) 0.2476(3) 0.5513(2) 0.0757(12) Uani 1 1 d D . . . .
N3 N 1.3515(3) 0.2520(3) 0.7374(3) 0.0919(15) Uani 1 1 d . . . . .
N4 N 1.1421(4) 0.1149(2) 0.9221(2) 0.0797(12) Uani 1 1 d . . . . .

loop_
_atom_site_aniso_label
_atom_site_aniso_U_11
_atom_site_aniso_U_22
_atom_site_aniso_U_33
_atom_site_aniso_U_23
_atom_site_aniso_U_13
_atom_site_aniso_U_12
C1 0.0248(18) 0.173(5) 0.056(2) -0.020(3) -0.0058(15) 0.026(2)
C2 0.055(3) 0.187(6) 0.081(3) -0.045(3) -0.026(2) 0.059(3)
C3 0.048(3) 0.251(8) 0.074(3) -0.061(4) -0.024(2) 0.071(4)
C4 0.029(2) 0.245(8) 0.056(2) -0.026(3) -0.0080(17) 0.018(3)
C5 0.030(2) 0.195(6) 0.062(2) 0.017(3) -0.0053(17) -0.008(2)
C6 0.0256(19) 0.154(4) 0.052(2) 0.008(2) 0.0007(15) 0.002(2)
C7 0.0206(16) 0.120(3) 0.052(2) 0.0122(19) 0.0013(14) 0.0005(17)
C8 0.0215(16) 0.104(3) 0.058(2) 0.0106(18) 0.0019(14) 0.0012(15)
C9 0.0243(16) 0.103(3) 0.0513(18) 0.0070(17) 0.0083(13) -0.0045(15)
C10 0.0259(17) 0.105(3) 0.062(2) 0.0224(19) 0.0073(14) 0.0045(15)
C11 0.0251(16) 0.095(3) 0.0442(16) 0.0083(16) 0.0058(12) 0.0002(14)
C12 0.0240(16) 0.100(3) 0.057(2) 0.0160(18) 0.0066(13) 0.0040(15)
C13 0.0231(15) 0.088(2) 0.0441(17) 0.0017(15) 0.0061(12) 0.0011(14)
C14 0.0243(15) 0.084(2) 0.0430(17) 0.0049(15) 0.0049(12) 0.0035(13)
C15 0.0279(15) 0.088(2) 0.0466(18) -0.0055(17) -0.0022(12) -0.0078(14)
C16 0.0218(16) 0.099(3) 0.061(2) 0.0163(18) 0.0052(13) 0.0079(15)
C17 0.042(4) 0.127(7) 0.069(7) 0.024(6) 0.005(4) 0.007(4)
C17A 0.048(7) 0.111(11) 0.057(7) -0.034(7) -0.028(6) 0.041(7)
C18 0.058(4) 0.123(7) 0.104(6) 0.003(5) 0.005(4) -0.021(4)
C18A 0.19(2) 0.24(2) 0.084(10) -0.104(13) -0.091(13) 0.113(18)
C19 0.101(4) 0.175(6) 0.091(4) 0.023(4) -0.018(3) -0.021(4)
C20 0.209(10) 0.354(14) 0.107(6) 0.007(8) 0.041(7) -0.114(10)
C21 0.122(6) 0.346(15) 0.121(6) 0.099(8) 0.013(5) -0.021(8)
C22 0.218(18) 0.235(17) 0.117(10) -0.013(11) 0.062(12) -0.092(14)
C23 0.028(3) 0.081(4) 0.070(4) 0.028(3) -0.009(3) -0.012(3)
C23A 0.104(12) 0.126(12) 0.135(14) 0.041(11) -0.060(10) -0.032(10)
C24 0.087(4) 0.108(4) 0.093(4) 0.020(3) -0.010(3) -0.006(3)
C24A 0.154(15) 0.117(11) 0.144(13) 0.028(10) -0.029(12) -0.005(10)
C25 0.085(4) 0.103(4) 0.178(7) 0.041(4) -0.005(4) -0.013(3)
C26 0.160(7) 0.135(6) 0.125(6) 0.010(5) 0.009(5) -0.015(5)
C27 0.126(6) 0.080(4) 0.336(15) 0.029(6) 0.006(7) 0.020(4)
N1 0.0263(15) 0.125(3) 0.068(2) -0.0118(19) -0.0103(13) 0.0210(16)
N2 0.0275(16) 0.131(3) 0.063(2) 0.0224(19) -0.0065(14) -0.0116(15)
N3 0.0287(17) 0.156(4) 0.091(3) 0.047(2) 0.0105(16) 0.0090(17)
N4 0.0472(18) 0.126(3) 0.0572(19) 0.0241(19) -0.0131(14) -0.0249(18)

loop_
_atom_type_symbol
_atom_type_description
_atom_type_scat_dispersion_real
_atom_type_scat_dispersion_imag
_atom_type_scat_source
C C 0.0181 0.0091 'International Tables Vol C Tables 4.2.6.8 and 6.1.1.4'
H H 0.0000 0.0000 'International Tables Vol C Tables 4.2.6.8 and 6.1.1.4'
N N 0.0311 0.0180 'International Tables Vol C Tables 4.2.6.8 and 6.1.1.4'

loop_
_geom_angle_atom_site_label_1
_geom_angle_atom_site_label_2
_geom_angle_atom_site_label_3
_geom_angle
C2 C1 N1 132.0(5)
C6 C1 C2 121.8(4)
C6 C1 N1 106.2(4)
C1 C2 C3 115.2(6)
C4 C3 C2 122.7(5)
C3 C4 C5 123.4(4)
C4 C5 C6 113.2(6)
C1 C6 C5 123.7(5)
C1 C6 N2 107.6(4)
C5 C6 N2 128.7(6)
N1 C7 C8 125.7(4)
N1 C7 N2 110.6(3)
N2 C7 C8 123.7(4)
C9 C8 C7 119.8(3)
C10 C8 C7 120.7(3)
C10 C8 C9 119.4(3)
C11 C9 C8 119.9(3)
C12 C10 C8 120.3(3)
C9 C11 C13 121.1(3)
C10 C12 C13 121.2(3)
C11 C13 C14 120.6(3)
C12 C13 C11 118.2(3)
C12 C13 C14 121.2(3)
C15 C14 C13 122.0(3)
C15 C14 C16 117.9(3)
C16 C14 C13 120.1(3)
N4 C15 C14 179.1(4)
N3 C16 C14 178.9(4)
N1 C17 C18 118.8(7)
C18A C17A N1 107.9(17)
C19 C18 C17 108.5(7)
C19 C18A C17A 142.3(16)
C18 C19 C20 108.4(6)
C18A C19 C20 153.7(15)
C21 C20 C19 110.0(7)
C20 C21 C22 110.5(9)
N2 C23 C24 113.0(5)
N2 C23A C24A 101.0(11)
C25 C24 C23 117.0(5)
C25 C24 C24A 97.5(6)
C23A C24A C24 107.4(10)
C26 C25 C24 115.3(5)
C25 C26 C27 119.0(7)
C1 N1 C17 123.7(6)
C1 N1 C17A 122.3(6)
C7 N1 C1 109.0(4)
C7 N1 C17 124.6(5)
C7 N1 C17A 127.4(5)
C6 N2 C23 127.3(4)
C7 N2 C6 106.6(4)
C7 N2 C23 125.2(4)
C23A N2 C6 110.2(8)
C23A N2 C7 131.0(6)

loop_
_geom_bond_atom_site_label_1
_geom_bond_atom_site_label_2
_geom_bond_distance
C1 C2 1.382(7)
C1 C6 1.363(7)
C1 N1 1.402(4)
C2 C3 1.404(7)
C3 C4 1.338(11)
C4 C5 1.401(9)
C5 C6 1.405(6)
C6 N2 1.413(5)
C7 C8 1.480(4)
C7 N1 1.310(6)
C7 N2 1.343(5)
C8 C9 1.394(5)
C8 C10 1.389(5)
C9 C11 1.389(4)
C10 C12 1.387(5)
C11 C13 1.402(4)
C12 C13 1.388(5)
C13 C14 1.456(4)
C14 C15 1.394(5)
C14 C16 1.398(4)
C15 N4 1.149(5)
C16 N3 1.152(5)
C17 C18 1.528(6)
C17 N1 1.458(10)
C17A C18A 1.509(19)
C17A N1 1.564(16)
C18 C19 1.507(6)
C18A C19 1.495(15)
C19 C20 1.522(6)
C20 C21 1.512(6)
C21 C22 1.534(7)
C23 C24 1.533(5)
C23 N2 1.512(8)
C23A C24A 1.525(6)
C23A N2 1.279(18)
C24 C24A 1.548(7)
C24 C25 1.523(5)
C25 C26 1.521(6)
C26 C27 1.554(6)
